data_1562950
loop_
_publ_author_name
'Bora, Sanchay J.'
'Das, Birinchi K.'

_publ_section_title
;
 Synthesis and properties of a few 1-D cobaltous fumarates
;
_journal_name_full 'Journal of Solid State Chemistry'
_journal_page_first 93
_journal_page_last 101
_journal_paper_doi 10.1016/j.jssc.2012.03.009
_journal_volume 192
_journal_year 2012
_chemical_formula_sum 'C4 H12 Co O9'
_chemical_formula_weight 263.07
_chemical_name_systematic
;
Tetra(aqua)(fumarato)cobalt(II) monohydrate
;
_space_group_IT_number 15
_space_group_name_Hall '-C 2yc'
_space_group_name_H-M_alt 'C 1 2/c 1'
_symmetry_cell_setting monoclinic
_symmetry_space_group_name_H-M 'C 1 2/c 1'
_atom_sites_solution_hydrogens geom
_atom_sites_solution_primary direct
_atom_sites_solution_secondary difmap
_cell_angle_alpha 90.00
_cell_angle_beta 95.260(3)
_cell_angle_gamma 90.00
_cell_formula_units_Z 4
_cell_length_a 5.2931(9)
_cell_length_b 13.209(2)
_cell_length_c 13.346(2)
_cell_measurement_temperature 298(2)
_cell_volume 929.2(3)
_computing_cell_refinement 'Bruker SMART'
_computing_data_collection 'Bruker SMART'
_computing_data_reduction 'Bruker SAINT'
_computing_molecular_graphics 'ORTEP-III (Burnett & Johnson, 1996)'
_computing_structure_refinement 'SHELXL-97 (Sheldrick, 1997)'
_computing_structure_solution 'SHELXS-97 (Sheldrick, 1990)'
_diffrn_ambient_temperature 298(2)
_diffrn_measured_fraction_theta_full 0.903
_diffrn_measured_fraction_theta_max 0.903
_diffrn_radiation_monochromator graphite
_diffrn_radiation_source 'fine-focus sealed tube'
_diffrn_radiation_type MoK\a
_diffrn_radiation_wavelength 0.71073
_diffrn_reflns_av_R_equivalents 0.0335
_diffrn_reflns_av_sigmaI/netI 0.0221
_diffrn_reflns_limit_h_max 5
_diffrn_reflns_limit_h_min -6
_diffrn_reflns_limit_k_max 16
_diffrn_reflns_limit_k_min -16
_diffrn_reflns_limit_l_max 17
_diffrn_reflns_limit_l_min -16
_diffrn_reflns_number 2582
_diffrn_reflns_theta_full 28.13
_diffrn_reflns_theta_max 28.13
_diffrn_reflns_theta_min 3.07
_exptl_absorpt_coefficient_mu 1.875
_exptl_absorpt_correction_T_max 0.7792
_exptl_absorpt_correction_T_min 0.5064
_exptl_absorpt_correction_type multi-scan
_exptl_absorpt_process_details 'SADABS: Blessing, R. H. (1995), Acta Cryst., A51, 33'
_exptl_crystal_colour pink
_exptl_crystal_density_diffrn 1.881
_exptl_crystal_density_method 'not measured'
_exptl_crystal_description 'rectangular block'
_exptl_crystal_F_000 540
_exptl_crystal_size_max 0.42
_exptl_crystal_size_mid 0.18
_exptl_crystal_size_min 0.14
_refine_diff_density_max 0.469
_refine_diff_density_min -0.415
_refine_diff_density_rms 0.091
_refine_ls_extinction_coef 0.0131(15)
_refine_ls_extinction_expression Fc^*^=kFc[1+0.001xFc^2^\l^3^/sin(2\q)]^-1/4^
_refine_ls_extinction_method SHELXL
_refine_ls_goodness_of_fit_ref 1.074
_refine_ls_hydrogen_treatment mixed
_refine_ls_matrix_type full
_refine_ls_number_parameters 90
_refine_ls_number_reflns 1029
_refine_ls_number_restraints 0
_refine_ls_restrained_S_all 1.074
_refine_ls_R_factor_all 0.0274
_refine_ls_R_factor_gt 0.0270
_refine_ls_shift/su_max 0.000
_refine_ls_shift/su_mean 0.000
_refine_ls_structure_factor_coef Fsqd
_refine_ls_weighting_details 'calc w=1/[\s^2^(Fo^2^)+(0.0515P)^2^+0.6448P] where P=(Fo^2^+2Fc^2^)/3'
_refine_ls_weighting_scheme calc
_refine_ls_wR_factor_gt 0.0749
_refine_ls_wR_factor_ref 0.0752
_reflns_number_gt 1005
_reflns_number_total 1029
_reflns_threshold_expression >2sigma(I)
_cod_data_source_file JSSC-2012_192-93.cif
_cod_data_source_block cofum
_cod_depositor_comments
;
The following automatic conversions were performed:

data item '_symmetry_cell_setting' value 'Monoclinic' was changed to
'monoclinic' in accordance with the built-in table derived from the
CIF Core dictionary named 'cif_core.dic' version 2.4.5 last updated
on 2014-11-21.

Automatic conversion script
Id: cif_fix_values 8369 2020-08-20 11:38:08Z andrius 
;
_cod_original_sg_symbol_H-M C2/c
_cod_database_code 1562950

loop_
_symmetry_equiv_pos_as_xyz
'x, y, z'
'x, -y, z+1/2'
'x+1/2, y+1/2, z'
'x+1/2, -y+1/2, z+1/2'
'-x, -y, -z'
'-x, y, -z-1/2'
'-x+1/2, -y+1/2, -z'
'-x+1/2, y+1/2, -z-1/2'

loop_
_atom_site_label
_atom_site_type_symbol
_atom_site_fract_x
_atom_site_fract_y
_atom_site_fract_z
_atom_site_U_iso_or_equiv
_atom_site_adp_type
_atom_site_occupancy
_atom_site_symmetry_multiplicity
_atom_site_calc_flag
_atom_site_refinement_flags
_atom_site_disorder_assembly
_atom_site_disorder_group
Co1 Co 0.5000 0.48150(2) 0.2500 0.01723(17) Uani 1 2 d S . .
O1 O 0.3922(2) 0.62108(11) 0.46217(9) 0.0283(3) Uani 1 1 d . . .
O2 O 0.7958(3) 0.47522(11) 0.15842(12) 0.0297(3) Uani 1 1 d . . .
O3 O 0.2941(2) 0.37193(10) 0.15862(10) 0.0233(3) Uani 1 1 d . . .
O4 O 0.6672(2) 0.59155(10) 0.34806(10) 0.0255(3) Uani 1 1 d . . .
C1 C 0.5982(3) 0.63581(12) 0.42575(12) 0.0200(3) Uani 1 1 d . . .
C2 C 0.7841(3) 0.71113(13) 0.47318(12) 0.0216(3) Uani 1 1 d . . .
O5 O 1.0000 0.70354(14) 0.2500 0.0285(4) Uani 1 2 d S . .
H1 H 0.913(5) 0.666(2) 0.2792(19) 0.032(6) Uiso 1 1 d . . .
H2 H 0.324(5) 0.315(2) 0.180(2) 0.038(7) Uiso 1 1 d . . .
H3 H 0.340(6) 0.378(2) 0.100(2) 0.047(8) Uiso 1 1 d . . .
H4 H 0.921(6) 0.452(2) 0.158(2) 0.042(8) Uiso 1 1 d . . .
H5 H 0.784(7) 0.522(2) 0.122(3) 0.048(9) Uiso 1 1 d . . .
H6 H 0.957(5) 0.700(2) 0.4666(18) 0.033(6) Uiso 1 1 d . . .

loop_
_atom_site_aniso_label
_atom_site_aniso_U_11
_atom_site_aniso_U_22
_atom_site_aniso_U_33
_atom_site_aniso_U_23
_atom_site_aniso_U_13
_atom_site_aniso_U_12
Co1 0.0187(2) 0.0166(2) 0.0164(2) 0.000 0.00200(13) 0.000
O1 0.0255(6) 0.0348(7) 0.0255(6) -0.0096(5) 0.0075(5) -0.0071(5)
O2 0.0231(7) 0.0377(8) 0.0294(8) 0.0105(6) 0.0087(6) 0.0085(6)
O3 0.0287(6) 0.0212(6) 0.0203(6) -0.0024(5) 0.0036(5) -0.0011(5)
O4 0.0285(6) 0.0246(7) 0.0248(6) -0.0093(5) 0.0093(5) -0.0076(5)
C1 0.0230(8) 0.0179(7) 0.0191(8) -0.0021(6) 0.0017(6) -0.0002(6)
C2 0.0209(8) 0.0231(8) 0.0210(7) -0.0030(6) 0.0028(6) -0.0023(6)
O5 0.0400(11) 0.0187(8) 0.0289(9) 0.000 0.0145(8) 0.000

loop_
_atom_type_symbol
_atom_type_description
_atom_type_scat_dispersion_real
_atom_type_scat_dispersion_imag
_atom_type_scat_source
C C 0.0033 0.0016 'International Tables Vol C Tables 4.2.6.8 and 6.1.1.4'
H H 0.0000 0.0000 'International Tables Vol C Tables 4.2.6.8 and 6.1.1.4'
O O 0.0106 0.0060 'International Tables Vol C Tables 4.2.6.8 and 6.1.1.4'
Co Co 0.3494 0.9721 'International Tables Vol C Tables 4.2.6.8 and 6.1.1.4'

loop_
_geom_angle_atom_site_label_1
_geom_angle_atom_site_label_2
_geom_angle_atom_site_label_3
_geom_angle
_geom_angle_site_symmetry_1
_geom_angle_site_symmetry_3
O2 Co1 O2 175.42(8) 6_656 .
O2 Co1 O4 87.60(6) 6_656 .
O2 Co1 O4 95.59(6) . .
O2 Co1 O4 95.59(6) 6_656 6_656
O2 Co1 O4 87.60(6) . 6_656
O4 Co1 O4 92.22(8) . 6_656
O2 Co1 O3 86.32(6) 6_656 .
O2 Co1 O3 90.56(6) . .
O4 Co1 O3 173.78(5) . .
O4 Co1 O3 87.08(6) 6_656 .
O2 Co1 O3 90.56(6) 6_656 6_656
O2 Co1 O3 86.32(6) . 6_656
O4 Co1 O3 87.08(6) . 6_656
O4 Co1 O3 173.78(5) 6_656 6_656
O3 Co1 O3 94.27(7) . 6_656
Co1 O2 H4 139(2) . .
Co1 O2 H5 108(3) . .
H4 O2 H5 111(4) . .
Co1 O3 H2 110.4(19) . .
Co1 O3 H3 107(2) . .
H2 O3 H3 111(3) . .
C1 O4 Co1 133.71(11) . .
O1 C1 O4 124.83(15) . .
O1 C1 C2 120.14(15) . .
O4 C1 C2 115.03(15) . .
C2 C2 C1 122.9(2) 7_666 .
C2 C2 H6 119.3(16) 7_666 .
C1 C2 H6 117.7(16) . .

loop_
_geom_bond_atom_site_label_1
_geom_bond_atom_site_label_2
_geom_bond_distance
_geom_bond_site_symmetry_2
Co1 O2 2.0744(16) 6_656
Co1 O2 2.0744(16) .
Co1 O4 2.0967(12) .
Co1 O4 2.0967(12) 6_656
Co1 O3 2.1275(13) .
Co1 O3 2.1275(13) 6_656
O1 C1 1.249(2) .
O2 H4 0.73(3) .
O2 H5 0.79(3) .
O3 H2 0.81(3) .
O3 H3 0.84(3) .
O4 C1 1.273(2) .
C1 C2 1.498(2) .
C2 C2 1.321(3) 7_666
C2 H6 0.94(3) .
O5 H1 0.80(3) .

loop_
_geom_hbond_atom_site_label_D
_geom_hbond_atom_site_label_H
_geom_hbond_atom_site_label_A
_geom_hbond_distance_DH
_geom_hbond_distance_HA
_geom_hbond_distance_DA
_geom_hbond_angle_DHA
_geom_hbond_site_symmetry_A
O5 H1 O4 0.80(3) 1.93(3) 2.7254(16) 172(3) .
O3 H2 O5 0.81(3) 1.94(3) 2.716(2) 160(3) 3_445
O3 H3 O1 0.84(3) 1.89(3) 2.7207(18) 170(3) 2_564
O2 H4 O3 0.73(3) 2.24(3) 2.969(2) 177(3) 1_655
O2 H5 O1 0.79(3) 1.91(3) 2.645(2) 155(4) 6_656

loop_
_geom_torsion_atom_site_label_1
_geom_torsion_atom_site_label_2
_geom_torsion_atom_site_label_3
_geom_torsion_atom_site_label_4
_geom_torsion
_geom_torsion_site_symmetry_1
_geom_torsion_site_symmetry_2
_geom_torsion_site_symmetry_3
_geom_torsion_site_symmetry_4
O2 Co1 O4 C1 -3.35(16) 6_656 . . .
O2 Co1 O4 C1 179.96(16) . . . .
O4 Co1 O4 C1 92.16(16) 6_656 . . .
O3 Co1 O4 C1 8.7(5) . . . .
O3 Co1 O4 C1 -94.03(16) 6_656 . . .
Co1 O4 C1 O1 -0.8(3) . . . .
Co1 O4 C1 C2 179.88(11) . . . .
O1 C1 C2 C2 -25.6(3) . . . 7_666
O4 C1 C2 C2 153.7(2) . . . 7_666
